data_4323181
loop_
_publ_author_name
'David M. L. Goodgame'
'David A. Grachvogel'
'Michael A. Hitchman'
'Nicholas J. Long'
'Horst Stratemeier'
'Andrew J. P. White'
'Joseph L. M. Wicks'
'David J. Williams'

_publ_section_title
;
 Structures and Spectroscopic Properties of Chain Polymeric Complexes of
 Copper(II) Halides with
 2,3,5,6-Tetrafluoro-1,4-bis(2-pyridylsulfenyl)benzene and Its
 4-Pyridylsulfenyl Analogue
;
_journal_name_full 'Inorganic Chemistry'
_journal_page_first 6354
_journal_page_last 6360
_journal_paper_doi 10.1021/ic980479k
_journal_volume 37
_journal_year 1998
_chemical_formula_sum 'C16 H8 F4 N2 S2'
_chemical_formula_weight 368.36
_chemical_name_systematic
; 
 ? 
;
_space_group_IT_number 14
_symmetry_cell_setting monoclinic
_symmetry_space_group_name_Hall '-P 2ybc'
_symmetry_space_group_name_H-M 'P 1 21/c 1'
_atom_sites_solution_hydrogens geom
_atom_sites_solution_primary direct
_atom_sites_solution_secondary difmap
_audit_creation_method SHELXL
_cell_angle_alpha 90.00
_cell_angle_beta 91.467(12)
_cell_angle_gamma 90.00
_cell_formula_units_Z 2
_cell_length_a 5.7569(9)
_cell_length_b 7.6188(10)
_cell_length_c 17.317(2)
_cell_measurement_reflns_used 21
_cell_measurement_temperature 293(2)
_cell_measurement_theta_max 27.92
_cell_measurement_theta_min 5.09
_cell_volume 759.29(18)
_computing_cell_refinement 'Siemens XSCANS'
_computing_data_collection 'Siemens XSCANS'
_computing_data_reduction 'Siemens SHELXTL'
_computing_molecular_graphics 'Siemens SHELXTL'
_computing_publication_material 'Siemens SHELXTL'
_computing_structure_refinement 'SHELXL-93 (Sheldrick, 1993)'
_computing_structure_solution 'SHELXS-86 (Sheldrick, 1990)'
_diffrn_ambient_temperature 293(2)
_diffrn_measurement_device 'Siemens P4'
_diffrn_measurement_method '\w scans'
_diffrn_radiation_monochromator graphite
_diffrn_radiation_source 'fine-focus sealed tube'
_diffrn_radiation_type CuK\a
_diffrn_radiation_wavelength 1.54178
_diffrn_reflns_av_R_equivalents 0.0679
_diffrn_reflns_av_sigmaI/netI 0.0421
_diffrn_reflns_limit_h_max 6
_diffrn_reflns_limit_h_min 0
_diffrn_reflns_limit_k_max 8
_diffrn_reflns_limit_k_min 0
_diffrn_reflns_limit_l_max 20
_diffrn_reflns_limit_l_min -20
_diffrn_reflns_number 1387
_diffrn_reflns_theta_max 64.01
_diffrn_reflns_theta_min 5.11
_diffrn_standards_decay_% 9.12
_diffrn_standards_interval_count 97
_diffrn_standards_number 3
_exptl_absorpt_coefficient_mu 3.614
_exptl_absorpt_correction_T_max 0.6653
_exptl_absorpt_correction_T_min 0.4326
_exptl_absorpt_correction_type 'Face-indexed numerical'
_exptl_crystal_colour Clear
_exptl_crystal_density_diffrn 1.611
_exptl_crystal_description 'Blocky needles'
_exptl_crystal_F_000 372
_exptl_crystal_size_max 0.93
_exptl_crystal_size_mid 0.17
_exptl_crystal_size_min 0.13
_refine_diff_density_max 0.351
_refine_diff_density_min -0.349
_refine_diff_density_rms 0.063
_refine_ls_extinction_coef 0.0530(36)
_refine_ls_extinction_expression Fc^*^=kFc[1+0.001xFc^2^\l^3^/sin(2\q)]^-1/4^
_refine_ls_extinction_method SHELXL
_refine_ls_goodness_of_fit_all 1.061
_refine_ls_goodness_of_fit_obs 1.076
_refine_ls_matrix_type full
_refine_ls_number_parameters 110
_refine_ls_number_reflns 1252
_refine_ls_number_restraints 0
_refine_ls_restrained_S_all 1.061
_refine_ls_restrained_S_obs 1.076
_refine_ls_R_factor_all 0.0465
_refine_ls_R_factor_obs 0.0452
_refine_ls_shift/esd_max 0.000
_refine_ls_shift/esd_mean 0.000
_refine_ls_structure_factor_coef Fsqd
_refine_ls_weighting_details 'w=1/[\s^2^(Fo^2^)+(0.0660P)^2^+0.4425P] where P=(Fo^2^+2Fc^2^)/3'
_refine_ls_weighting_scheme calc
_refine_ls_wR_factor_all 0.1258
_refine_ls_wR_factor_obs 0.1240
_reflns_number_observed 1190
_reflns_number_total 1252
_reflns_observed_criterion >2sigma(I)
_cod_data_source_file ic980479k_1.cif
_cod_data_source_block DMLG9701
_cod_depositor_comments
;
The following automatic conversions were performed:

'_refine_ls_weighting_scheme' value 'calc
w=1/[\s^2^(Fo^2^)+(0.0660P)^2^+0.4425P] where P=(Fo^2^+2Fc^2^)/3' was
changed to 'calc'. New tag '_refine_ls_weighting_details' was
created. The value of the new tag was set to
'w=1/[\s^2^(Fo^2^)+(0.0660P)^2^+0.4425P] where P=(Fo^2^+2Fc^2^)/3'.

Automatic conversion script
Id: cif_fix_values 3143 2015-03-26 13:38:13Z robertas 
;
_cod_original_cell_volume 759.3(2)
_cod_original_formula_sum 'C16 H8 N2 F4 S2'
_cod_database_code 4323181

loop_
_symmetry_equiv_pos_as_xyz
'x, y, z'
'-x, y+1/2, -z+1/2'
'-x, -y, -z'
'x, -y-1/2, z-1/2'

loop_
_atom_site_aniso_label
_atom_site_aniso_U_11
_atom_site_aniso_U_22
_atom_site_aniso_U_33
_atom_site_aniso_U_23
_atom_site_aniso_U_13
_atom_site_aniso_U_12
S 0.0559(5) 0.0573(5) 0.0384(5) -0.0134(3) -0.0128(3) 0.0260(3)
N 0.0385(11) 0.0409(11) 0.0395(11) -0.0038(8) -0.0028(8) 0.0045(8)
C1 0.0475(14) 0.0488(14) 0.0408(14) -0.0041(11) -0.0091(11) -0.0040(11)
C2 0.067(2) 0.0418(13) 0.0386(14) -0.0092(11) -0.0005(11) -0.0045(12)
C3 0.064(2) 0.0417(13) 0.0427(13) -0.0066(11) 0.0098(11) 0.0125(12)
C4 0.0452(13) 0.0422(13) 0.0402(13) 0.0019(10) 0.0008(10) 0.0134(11)
C5 0.0403(12) 0.0272(11) 0.0318(12) 0.0009(9) 0.0013(9) 0.0032(9)
C6 0.0463(13) 0.0353(12) 0.0301(11) -0.0075(9) -0.0054(9) 0.0078(10)
C7 0.0532(14) 0.0305(12) 0.0359(13) 0.0025(9) -0.0033(10) 0.0054(10)
F7 0.0841(13) 0.0433(9) 0.0637(11) 0.0209(7) 0.0120(9) 0.0131(8)
C8 0.0459(13) 0.0429(13) 0.0299(11) -0.0040(10) 0.0030(9) 0.0030(10)
F8 0.0638(10) 0.0637(11) 0.0501(9) 0.0060(8) 0.0190(7) 0.0066(8)

loop_
_atom_site_label
_atom_site_type_symbol
_atom_site_fract_x
_atom_site_fract_y
_atom_site_fract_z
_atom_site_U_iso_or_equiv
_atom_site_thermal_displace_type
_atom_site_occupancy
_atom_site_calc_flag
_atom_site_refinement_flags
_atom_site_disorder_group
S S 0.10414(11) 0.78094(9) 0.02795(3) 0.0508(4) Uani 1 d . .
N N 0.3684(3) 0.8238(3) 0.15728(11) 0.0397(5) Uani 1 d . .
C1 C 0.4056(4) 0.8953(3) 0.22741(14) 0.0459(6) Uani 1 d . .
H1A H 0.5452(4) 0.8701(3) 0.25331(14) 0.055 Uiso 1 calc R .
C2 C 0.2509(5) 1.0031(3) 0.2632(2) 0.0490(7) Uani 1 d . .
H2A H 0.2860(5) 1.0511(3) 0.3115(2) 0.059 Uiso 1 calc R .
C3 C 0.0413(5) 1.0384(3) 0.2257(2) 0.0494(7) Uani 1 d . .
H3A H -0.0678(5) 1.1105(3) 0.2485(2) 0.059 Uiso 1 calc R .
C4 C -0.0038(4) 0.9658(3) 0.15443(14) 0.0425(6) Uani 1 d . .
H4A H -0.1444(4) 0.9860(3) 0.12828(14) 0.051 Uiso 1 calc R .
C5 C 0.1665(4) 0.8611(3) 0.12237(12) 0.0331(5) Uani 1 d . .
C6 C 0.3285(4) 0.6277(3) 0.01477(13) 0.0374(6) Uani 1 d . .
C7 C 0.4901(4) 0.6517(3) -0.04178(13) 0.0400(6) Uani 1 d . .
F7 F 0.4884(3) 0.7991(2) -0.08454(10) 0.0635(6) Uani 1 d . .
C8 C 0.3425(4) 0.4723(3) 0.05630(13) 0.0395(6) Uani 1 d . .
F8 F 0.1888(3) 0.4395(2) 0.11123(9) 0.0589(5) Uani 1 d . .

loop_
_atom_type_symbol
_atom_type_description
_atom_type_scat_dispersion_real
_atom_type_scat_dispersion_imag
_atom_type_scat_source
C C 0.0181 0.0091 'International Tables Vol C Tables 4.2.6.8 and 6.1.1.4'
H H 0.0000 0.0000 'International Tables Vol C Tables 4.2.6.8 and 6.1.1.4'
N N 0.0311 0.0180 'International Tables Vol C Tables 4.2.6.8 and 6.1.1.4'
F F 0.0727 0.0534 'International Tables Vol C Tables 4.2.6.8 and 6.1.1.4'
S S 0.3331 0.5567 'International Tables Vol C Tables 4.2.6.8 and 6.1.1.4'

loop_
_geom_angle_atom_site_label_1
_geom_angle_atom_site_label_2
_geom_angle_atom_site_label_3
_geom_angle
_geom_angle_site_symmetry_1
_geom_angle_site_symmetry_3
_geom_angle_publ_flag
C6 S C5 102.48(10) . . ?
C5 N C1 116.3(2) . . ?
N C1 C2 124.1(2) . . ?
C1 C2 C3 118.2(2) . . ?
C4 C3 C2 119.2(2) . . ?
C3 C4 C5 118.1(2) . . ?
N C5 C4 124.0(2) . . ?
N C5 S 120.0(2) . . ?
C4 C5 S 115.9(2) . . ?
C7 C6 C8 116.7(2) . . ?
C7 C6 S 121.0(2) . . ?
C8 C6 S 122.1(2) . . ?
F7 C7 C8 117.9(2) . 3_665 ?
F7 C7 C6 120.4(2) . . ?
C8 C7 C6 121.7(2) 3_665 . ?
F8 C8 C7 118.7(2) . 3_665 ?
F8 C8 C6 119.8(2) . . ?
C7 C8 C6 121.5(2) 3_665 . ?

loop_
_geom_bond_atom_site_label_1
_geom_bond_atom_site_label_2
_geom_bond_distance
_geom_bond_site_symmetry_2
_geom_bond_publ_flag
S C6 1.761(2) . ?
S C5 1.774(2) . ?
N C5 1.327(3) . ?
N C1 1.343(3) . ?
C1 C2 1.372(4) . ?
C2 C3 1.382(4) . ?
C3 C4 1.371(4) . ?
C4 C5 1.391(3) . ?
C6 C7 1.380(4) . ?
C6 C8 1.386(3) . ?
C7 F7 1.345(3) . ?
C7 C8 1.377(3) 3_665 ?
C8 F8 1.339(3) . ?
C8 C7 1.377(3) 3_665 ?
